data_4326287
loop_
_publ_author_name
'Ming Li'
'Teresa J. Neal'
'Graeme R. A. Wyllie'
'Allen G. Oliver'
'Charles E. Schulz'
'W. Robert Scheidt'

_publ_section_title
;
 Metalloporphyrin Mixed-Valence \p-Cation Radicals:
 [Fe(oxoOEC./2)(Cl)]2SbCl6, Structure, Magnetic Properties, and Near-IR
 Spectra
;
_journal_name_full 'Inorganic Chemistry'
_journal_page_first 9114
_journal_page_last 9121
_journal_paper_doi 10.1021/ic201292t
_journal_volume 50
_journal_year 2011
_chemical_formula_sum 'C37 H46 Cl6 Fe N4 O Sb0.5'
_chemical_formula_weight 892.20
_chemical_name_systematic
; 
 ? 
;
_space_group_IT_number 2
_symmetry_cell_setting triclinic
_symmetry_space_group_name_Hall '-P 1'
_symmetry_space_group_name_H-M 'P -1'
_atom_sites_solution_hydrogens geom
_atom_sites_solution_primary direct
_atom_sites_solution_secondary difmap
_audit_creation_method SHELXL-97
_cell_angle_alpha 83.64(3)
_cell_angle_beta 77.53(3)
_cell_angle_gamma 87.19(3)
_cell_formula_units_Z 2
_cell_length_a 10.333(2)
_cell_length_b 12.555(3)
_cell_length_c 15.849(3)
_cell_measurement_reflns_used 226
_cell_measurement_temperature 127(2)
_cell_measurement_theta_max 20.5
_cell_measurement_theta_min 14.5
_cell_volume 1994.6(8)
_computing_cell_refinement MADNES
_computing_data_collection MADNES
_computing_data_reduction 'MADNES (Messerschmitt & Pflugrath, 1987)'
_computing_molecular_graphics 'ORTEPIII (Burnett & Johnson, 1996)'
_computing_publication_material SHELXL-97
_computing_structure_refinement 'SHELXL-97 (Sheldrick, 1997)'
_computing_structure_solution 'SHELXS-97 (Sheldrick, 1990)'
_diffrn_ambient_temperature 127(2)
_diffrn_detector_area_resol_mean 9.23
_diffrn_measured_fraction_theta_full 0.983
_diffrn_measured_fraction_theta_max 0.983
_diffrn_measurement_device_type 'Enraf-Nonius FAST area detector'
_diffrn_measurement_method 'ellipsoid-mask fitting'
_diffrn_radiation_monochromator graphite
_diffrn_radiation_source 'rotating anode'
_diffrn_radiation_type MoK\a
_diffrn_radiation_wavelength 0.71073
_diffrn_reflns_av_R_equivalents 0.1391
_diffrn_reflns_av_sigmaI/netI 0.1155
_diffrn_reflns_limit_h_max 12
_diffrn_reflns_limit_h_min -12
_diffrn_reflns_limit_k_max 15
_diffrn_reflns_limit_k_min -10
_diffrn_reflns_limit_l_max 19
_diffrn_reflns_limit_l_min -19
_diffrn_reflns_number 14683
_diffrn_reflns_theta_full 25.50
_diffrn_reflns_theta_max 25.50
_diffrn_reflns_theta_min 2.20
_exptl_absorpt_coefficient_mu 1.146
_exptl_absorpt_correction_T_max 1.0
_exptl_absorpt_correction_T_min 0.3477
_exptl_absorpt_correction_type refdelf
_exptl_absorpt_process_details DIFABS
_exptl_crystal_colour 'dark purple'
_exptl_crystal_density_diffrn 1.486
_exptl_crystal_description 'flat plate'
_exptl_crystal_F_000 915
_exptl_crystal_size_max 0.2
_exptl_crystal_size_mid 0.15
_exptl_crystal_size_min 0.02
_refine_diff_density_max 1.001
_refine_diff_density_min -1.551
_refine_diff_density_rms 0.149
_refine_ls_extinction_method none
_refine_ls_goodness_of_fit_ref 1.030
_refine_ls_hydrogen_treatment constr
_refine_ls_matrix_type full
_refine_ls_number_parameters 453
_refine_ls_number_reflns 7319
_refine_ls_number_restraints 0
_refine_ls_restrained_S_all 1.030
_refine_ls_R_factor_all 0.1633
_refine_ls_R_factor_gt 0.0983
_refine_ls_shift/su_max 0.000
_refine_ls_shift/su_mean 0.000
_refine_ls_structure_factor_coef Fsqd
_refine_ls_weighting_details 'calc w=1/[\s^2^(Fo^2^)+(0.1418P)^2^+7.9549P] where P=(Fo^2^+2Fc^2^)/3'
_refine_ls_weighting_scheme calc
_refine_ls_wR_factor_gt 0.2397
_refine_ls_wR_factor_ref 0.2935
_reflns_number_gt 4166
_reflns_number_total 7319
_reflns_threshold_expression >2sigma(I)
_cod_data_source_file ic201292t_si_002.cif
_cod_data_source_block rev1
_cod_original_cell_volume 1994.6(7)
_cod_original_formula_sum 'C37 H46 Cl6 Fe N4 O Sb0.50'
_cod_database_code 4326287

loop_
_symmetry_equiv_pos_as_xyz
'x, y, z'
'-x, -y, -z'

loop_
_atom_site_label
_atom_site_type_symbol
_atom_site_fract_x
_atom_site_fract_y
_atom_site_fract_z
_atom_site_U_iso_or_equiv
_atom_site_adp_type
_atom_site_occupancy
_atom_site_symmetry_multiplicity
_atom_site_calc_flag
_atom_site_refinement_flags
Fe(1) Fe 0.86665(13) 0.20352(11) 0.07576(9) 0.0401(4) Uani 1 1 d .
Cl(1) Cl 0.6892(2) 0.3098(2) 0.07664(17) 0.0484(6) Uani 1 1 d .
O(1) O 0.5883(8) -0.0728(6) 0.3321(5) 0.058(2) Uani 1 1 d .
N(1) N 0.9778(8) 0.2896(6) 0.1358(5) 0.0379(17) Uani 1 1 d .
N(2) N 0.8062(8) 0.1111(6) 0.1975(5) 0.0377(17) Uani 1 1 d .
N(3) N 0.8331(8) 0.0686(6) 0.0191(5) 0.0407(18) Uani 1 1 d .
N(4) N 0.9945(7) 0.2511(6) -0.0386(5) 0.0393(18) Uani 1 1 d .
C(a1) C 1.0615(9) 0.3705(8) 0.0996(6) 0.043(2) Uani 1 1 d .
C(a2) C 0.9688(11) 0.2905(8) 0.2245(7) 0.048(2) Uani 1 1 d .
C(a3) C 0.8110(9) 0.1408(8) 0.2744(6) 0.041(2) Uani 1 1 d .
C(a4) C 0.7281(10) 0.0203(9) 0.2080(7) 0.049(3) Uani 1 1 d .
C(a5) C 0.7534(10) -0.0170(8) 0.0582(7) 0.045(2) Uani 1 1 d .
C(a6) C 0.8606(9) 0.0580(8) -0.0685(7) 0.045(2) Uani 1 1 d .
C(a7) C 1.0015(10) 0.2163(9) -0.1187(6) 0.044(2) Uani 1 1 d .
C(a8) C 1.0713(10) 0.3405(9) -0.0546(7) 0.049(3) Uani 1 1 d .
C(b1) C 1.1084(10) 0.4226(8) 0.1634(7) 0.044(2) Uani 1 1 d .
C(b2) C 1.0506(9) 0.3702(7) 0.2425(6) 0.039(2) Uani 1 1 d .
C(b3) C 0.7321(11) 0.0730(8) 0.3506(6) 0.045(2) Uani 1 1 d .
C(b4) C 0.6698(10) -0.0034(9) 0.3023(7) 0.049(2) Uani 1 1 d .
C(b5) C 0.7344(11) -0.0836(9) -0.0089(7) 0.050(2) Uani 1 1 d .
C(b6) C 0.7991(10) -0.0383(9) -0.0846(7) 0.048(2) Uani 1 1 d .
C(b7) C 1.0856(10) 0.2823(9) -0.1864(6) 0.045(2) Uani 1 1 d .
C(b8) C 1.1264(10) 0.3635(8) -0.1464(7) 0.047(2) Uani 1 1 d .
C(m1) C 0.8850(10) 0.2245(8) 0.2883(6) 0.043(2) Uani 1 1 d .
H(m1) H 0.8780 0.2382 0.3469 0.052 Uiso 1 1 calc R
C(m2) C 0.7048(9) -0.0355(8) 0.1468(6) 0.042(2) Uani 1 1 d .
H(m2) H 0.6484 -0.0949 0.1659 0.050 Uiso 1 1 calc R
C(m3) C 0.9388(11) 0.1258(8) -0.1308(7) 0.047(2) Uani 1 1 d .
H(m3) H 0.9513 0.1087 -0.1890 0.056 Uiso 1 1 calc R
C(m4) C 1.1010(9) 0.3957(9) 0.0097(6) 0.044(2) Uani 1 1 d .
H(m4) H 1.1538 0.4572 -0.0093 0.053 Uiso 1 1 calc R
C(11) C 1.2064(10) 0.5099(9) 0.1442(7) 0.052(3) Uani 1 1 d .
H(1a) H 1.1997 0.5472 0.1968 0.062 Uiso 1 1 calc R
H(1b) H 1.1843 0.5627 0.0979 0.062 Uiso 1 1 calc R
C(12) C 1.3483(8) 0.4684(9) 0.1153(6) 0.068(3) Uani 1 1 d .
H(1c) H 1.3708 0.4160 0.1609 0.102 Uiso 1 1 calc R
H(1d) H 1.4089 0.5283 0.1048 0.102 Uiso 1 1 calc R
H(1e) H 1.3565 0.4340 0.0617 0.102 Uiso 1 1 calc R
C(21) C 1.0755(8) 0.3840(7) 0.3290(6) 0.048(2) Uani 1 1 d R
H(2a) H 0.9896 0.3867 0.3711 0.057 Uiso 1 1 calc R
H(2b) H 1.1189 0.4533 0.3260 0.057 Uiso 1 1 calc R
C(22) C 1.1633(13) 0.2934(10) 0.3622(8) 0.066(3) Uani 1 1 d .
H(2c) H 1.1195 0.2248 0.3674 0.099 Uiso 1 1 calc R
H(2d) H 1.1775 0.3071 0.4192 0.099 Uiso 1 1 calc R
H(2e) H 1.2490 0.2906 0.3212 0.099 Uiso 1 1 calc R
C(31) C 0.8251(12) 0.0080(10) 0.4032(7) 0.055(3) Uani 1 1 d .
H(3a) H 0.8910 -0.0322 0.3627 0.066 Uiso 1 1 calc R
H(3b) H 0.8744 0.0594 0.4267 0.066 Uiso 1 1 calc R
C(32) C 0.7588(13) -0.0709(11) 0.4782(9) 0.072(4) Uani 1 1 d .
H(3c) H 0.7055 -0.0313 0.5242 0.107 Uiso 1 1 calc R
H(3d) H 0.8268 -0.1148 0.5013 0.107 Uiso 1 1 calc R
H(3e) H 0.7014 -0.1173 0.4575 0.107 Uiso 1 1 calc R
C(41) C 0.6211(12) 0.1351(9) 0.4056(7) 0.057(3) Uani 1 1 d .
H(4a) H 0.6607 0.1852 0.4365 0.069 Uiso 1 1 calc R
H(4b) H 0.5672 0.0842 0.4500 0.069 Uiso 1 1 calc R
C(42) C 0.5294(12) 0.1997(10) 0.3521(9) 0.064(3) Uani 1 1 d .
H(4c) H 0.5813 0.2528 0.3099 0.096 Uiso 1 1 calc R
H(4d) H 0.4591 0.2364 0.3912 0.096 Uiso 1 1 calc R
H(4e) H 0.4898 0.1508 0.3213 0.096 Uiso 1 1 calc R
C(51) C 0.6524(10) -0.1808(8) 0.0125(8) 0.050(2) Uani 1 1 d .
H(5a) H 0.6764 -0.2237 0.0634 0.060 Uiso 1 1 calc R
H(5b) H 0.6746 -0.2248 -0.0370 0.060 Uiso 1 1 calc R
C(52) C 0.5029(11) -0.1581(9) 0.0325(8) 0.058(3) Uani 1 1 d .
H(5c) H 0.4801 -0.1114 0.0795 0.087 Uiso 1 1 calc R
H(5d) H 0.4565 -0.2258 0.0504 0.087 Uiso 1 1 calc R
H(5e) H 0.4763 -0.1225 -0.0196 0.087 Uiso 1 1 calc R
C(61) C 0.8036(11) -0.0758(10) -0.1728(7) 0.055(3) Uani 1 1 d .
H(6a) H 0.8246 -0.1538 -0.1695 0.066 Uiso 1 1 calc R
H(6b) H 0.8770 -0.0397 -0.2153 0.066 Uiso 1 1 calc R
C(62) C 0.6774(14) -0.0556(11) -0.2070(9) 0.068(3) Uani 1 1 d .
H(6c) H 0.6062 -0.0984 -0.1697 0.102 Uiso 1 1 calc R
H(6d) H 0.6925 -0.0761 -0.2664 0.102 Uiso 1 1 calc R
H(6e) H 0.6520 0.0206 -0.2072 0.102 Uiso 1 1 calc R
C(71) C 1.1222(12) 0.2630(11) -0.2813(8) 0.066(3) Uani 1 1 d .
H(7a) H 1.2196 0.2674 -0.3016 0.079 Uiso 1 1 calc R
H(7b) H 1.0970 0.1896 -0.2873 0.079 Uiso 1 1 calc R
C(72) C 1.0563(13) 0.3420(10) -0.3386(8) 0.063(3) Uani 1 1 d .
H(7c) H 0.9599 0.3397 -0.3180 0.094 Uiso 1 1 calc R
H(7d) H 1.0800 0.3232 -0.3985 0.094 Uiso 1 1 calc R
H(7e) H 1.0861 0.4144 -0.3365 0.094 Uiso 1 1 calc R
C(81) C 1.2214(11) 0.4514(10) -0.1870(8) 0.058(3) Uani 1 1 d .
H(8a) H 1.1936 0.5164 -0.1568 0.069 Uiso 1 1 calc R
H(8b) H 1.2149 0.4688 -0.2484 0.069 Uiso 1 1 calc R
C(82) C 1.3643(12) 0.4244(11) -0.1839(9) 0.068(4) Uani 1 1 d .
H(8c) H 1.3694 0.3904 -0.1259 0.103 Uiso 1 1 calc R
H(8d) H 1.4152 0.4903 -0.1963 0.103 Uiso 1 1 calc R
H(8e) H 1.4011 0.3751 -0.2273 0.103 Uiso 1 1 calc R
Sb Sb 0.5000 0.5000 0.5000 0.0527(3) Uani 1 2 d S
Cl(3) Cl 0.6928(3) 0.4197(2) 0.4183(2) 0.0638(8) Uani 1 1 d .
Cl(4) Cl 0.5744(3) 0.6719(2) 0.4373(2) 0.0591(7) Uani 1 1 d .
Cl(5) Cl 0.3881(3) 0.4909(3) 0.3859(2) 0.0681(8) Uani 1 1 d .
C(1) C 0.6982(12) 0.2185(10) 0.6281(11) 0.076(4) Uani 1 1 d .
H(1) H 0.6211 0.1779 0.6228 0.092 Uiso 1 1 calc R
H(2) H 0.7045 0.2848 0.5874 0.092 Uiso 1 1 calc R
Cl(11) Cl 0.6832(4) 0.2511(3) 0.7448(2) 0.0773(9) Uani 1 1 d .
Cl(12) Cl 0.8478(4) 0.1387(4) 0.6066(3) 0.0886(12) Uani 1 1 d .

loop_
_atom_site_aniso_label
_atom_site_aniso_U_11
_atom_site_aniso_U_22
_atom_site_aniso_U_33
_atom_site_aniso_U_23
_atom_site_aniso_U_13
_atom_site_aniso_U_12
Fe(1) 0.0370(7) 0.0464(8) 0.0377(8) 0.0022(6) -0.0114(5) -0.0073(6)
Cl(1) 0.0430(13) 0.0515(14) 0.0529(15) -0.0043(11) -0.0159(10) -0.0001(11)
O(1) 0.065(5) 0.060(5) 0.049(4) 0.000(4) -0.011(4) -0.021(4)
N(1) 0.046(5) 0.038(4) 0.030(4) 0.001(3) -0.012(3) -0.004(3)
N(2) 0.040(4) 0.044(4) 0.033(4) -0.003(3) -0.015(3) -0.003(3)
N(3) 0.035(4) 0.044(4) 0.043(5) 0.004(3) -0.012(3) -0.005(3)
N(4) 0.033(4) 0.045(4) 0.040(4) 0.004(3) -0.013(3) -0.005(3)
C(a1) 0.037(5) 0.054(6) 0.042(5) -0.004(4) -0.016(4) -0.007(4)
C(a2) 0.053(6) 0.038(5) 0.058(7) -0.010(5) -0.019(5) 0.002(4)
C(a3) 0.034(5) 0.048(5) 0.042(5) 0.007(4) -0.012(4) -0.003(4)
C(a4) 0.042(6) 0.051(6) 0.050(6) 0.010(5) -0.009(4) 0.006(5)
C(a5) 0.039(5) 0.042(5) 0.052(6) -0.002(4) -0.009(4) 0.004(4)
C(a6) 0.037(5) 0.047(6) 0.053(6) -0.003(5) -0.012(4) -0.003(4)
C(a7) 0.042(5) 0.057(6) 0.035(5) 0.000(4) -0.013(4) -0.004(4)
C(a8) 0.036(5) 0.066(7) 0.044(6) 0.010(5) -0.013(4) -0.006(5)
C(b1) 0.046(6) 0.044(5) 0.044(6) 0.003(4) -0.021(4) -0.001(4)
C(b2) 0.039(5) 0.039(5) 0.041(5) -0.002(4) -0.016(4) 0.006(4)
C(b3) 0.062(6) 0.048(6) 0.027(5) 0.002(4) -0.015(4) -0.005(5)
C(b4) 0.047(6) 0.048(6) 0.050(6) -0.003(5) -0.007(4) -0.003(5)
C(b5) 0.056(6) 0.052(6) 0.048(6) -0.010(5) -0.019(5) 0.002(5)
C(b6) 0.044(6) 0.058(6) 0.042(6) 0.003(5) -0.011(4) -0.008(5)
C(b7) 0.044(5) 0.055(6) 0.039(5) -0.007(4) -0.009(4) -0.009(4)
C(b8) 0.039(5) 0.052(6) 0.046(6) 0.010(5) -0.008(4) -0.011(4)
C(m1) 0.054(6) 0.042(5) 0.036(5) -0.002(4) -0.016(4) 0.000(4)
C(m2) 0.035(5) 0.049(6) 0.047(6) -0.009(4) -0.018(4) -0.005(4)
C(m3) 0.058(6) 0.049(6) 0.038(5) -0.012(4) -0.019(4) 0.001(5)
C(m4) 0.037(5) 0.058(6) 0.036(5) 0.007(4) -0.011(4) -0.013(4)
C(11) 0.051(6) 0.056(6) 0.052(6) 0.004(5) -0.023(5) -0.018(5)
C(12) 0.052(7) 0.081(9) 0.077(9) -0.007(7) -0.025(6) -0.013(6)
C(21) 0.056(6) 0.041(5) 0.051(6) -0.008(4) -0.023(5) 0.001(5)
C(22) 0.077(9) 0.069(8) 0.062(8) -0.007(6) -0.037(6) 0.000(6)
C(31) 0.064(7) 0.062(7) 0.043(6) 0.001(5) -0.021(5) -0.008(6)
C(32) 0.073(9) 0.077(9) 0.067(8) 0.020(7) -0.029(6) -0.020(7)
C(41) 0.068(8) 0.055(7) 0.047(6) -0.002(5) -0.009(5) -0.014(6)
C(42) 0.055(7) 0.062(7) 0.074(8) -0.013(6) -0.013(6) 0.005(6)
C(51) 0.045(6) 0.046(6) 0.061(7) -0.011(5) -0.013(5) -0.004(4)
C(52) 0.058(7) 0.046(6) 0.073(8) -0.006(5) -0.018(6) -0.015(5)
C(61) 0.060(7) 0.060(7) 0.045(6) -0.009(5) -0.011(5) -0.006(5)
C(62) 0.083(9) 0.070(8) 0.060(8) -0.014(6) -0.031(6) 0.003(7)
C(71) 0.055(7) 0.074(8) 0.064(8) -0.003(6) 0.000(5) -0.019(6)
C(72) 0.072(8) 0.066(8) 0.048(7) 0.002(5) -0.012(5) -0.005(6)
C(81) 0.052(7) 0.069(7) 0.050(7) 0.002(5) -0.006(5) -0.017(6)
C(82) 0.054(7) 0.082(9) 0.065(8) 0.021(7) -0.016(6) -0.019(6)
Sb 0.0543(7) 0.0491(6) 0.0497(6) -0.0035(4) 0.0012(4) -0.0096(5)
Cl(3) 0.0561(17) 0.0584(17) 0.0672(19) -0.0072(13) 0.0099(13) -0.0067(13)
Cl(4) 0.0585(17) 0.0487(15) 0.0647(18) -0.0013(12) -0.0012(13) -0.0121(12)
Cl(5) 0.078(2) 0.0656(19) 0.0633(19) -0.0063(14) -0.0175(15) -0.0128(15)
C(1) 0.039(6) 0.056(7) 0.135(13) -0.025(8) -0.012(7) 0.003(5)
Cl(11) 0.077(2) 0.079(2) 0.074(2) -0.0157(17) -0.0091(16) 0.0043(17)
Cl(12) 0.072(2) 0.114(3) 0.089(3) -0.043(2) -0.0219(18) 0.004(2)

loop_
_atom_type_symbol
_atom_type_description
_atom_type_scat_dispersion_real
_atom_type_scat_dispersion_imag
_atom_type_scat_source
C C 0.0033 0.0016 'International Tables Vol C Tables 4.2.6.8 and 6.1.1.4'
H H 0.0000 0.0000 'International Tables Vol C Tables 4.2.6.8 and 6.1.1.4'
Cl Cl 0.1484 0.1585 'International Tables Vol C Tables 4.2.6.8 and 6.1.1.4'
Fe Fe 0.3463 0.8444 'International Tables Vol C Tables 4.2.6.8 and 6.1.1.4'
N N 0.0061 0.0033 'International Tables Vol C Tables 4.2.6.8 and 6.1.1.4'
O O 0.0106 0.0060 'International Tables Vol C Tables 4.2.6.8 and 6.1.1.4'
Sb Sb -0.5866 1.5461 'International Tables Vol C Tables 4.2.6.8 and 6.1.1.4'

loop_
_geom_angle_atom_site_label_1
_geom_angle_atom_site_label_2
_geom_angle_atom_site_label_3
_geom_angle
_geom_angle_site_symmetry_1
_geom_angle_site_symmetry_3
N(4) Fe(1) N(1) 87.1(3) . .
N(4) Fe(1) N(3) 87.3(3) . .
N(1) Fe(1) N(3) 152.2(3) . .
N(4) Fe(1) N(2) 155.4(3) . .
N(1) Fe(1) N(2) 87.0(3) . .
N(3) Fe(1) N(2) 86.8(3) . .
N(4) Fe(1) Cl(1) 104.9(2) . .
N(1) Fe(1) Cl(1) 101.5(2) . .
N(3) Fe(1) Cl(1) 106.2(2) . .
N(2) Fe(1) Cl(1) 99.7(2) . .
C(a1) N(1) C(a2) 103.8(8) . .
C(a1) N(1) Fe(1) 128.0(6) . .
C(a2) N(1) Fe(1) 127.5(6) . .
C(a3) N(2) C(a4) 110.1(8) . .
C(a3) N(2) Fe(1) 125.9(6) . .
C(a4) N(2) Fe(1) 122.6(6) . .
C(a6) N(3) C(a5) 105.7(8) . .
C(a6) N(3) Fe(1) 125.9(6) . .
C(a5) N(3) Fe(1) 126.9(7) . .
C(a8) N(4) C(a7) 105.0(8) . .
C(a8) N(4) Fe(1) 125.9(7) . .
C(a7) N(4) Fe(1) 127.8(6) . .
N(1) C(a1) C(m4) 122.7(9) . .
N(1) C(a1) C(b1) 112.7(9) . .
C(m4) C(a1) C(b1) 124.5(9) . .
N(1) C(a2) C(m1) 123.9(9) . .
N(1) C(a2) C(b2) 111.7(9) . .
C(m1) C(a2) C(b2) 124.4(10) . .
N(2) C(a3) C(m1) 125.4(9) . .
N(2) C(a3) C(b3) 114.6(9) . .
C(m1) C(a3) C(b3) 119.9(9) . .
C(m2) C(a4) N(2) 127.9(9) . .
C(m2) C(a4) C(b4) 124.1(10) . .
N(2) C(a4) C(b4) 107.9(9) . .
C(m2) C(a5) N(3) 123.8(9) . .
C(m2) C(a5) C(b5) 126.9(9) . .
N(3) C(a5) C(b5) 109.3(9) . .
C(m3) C(a6) N(3) 124.6(9) . .
C(m3) C(a6) C(b6) 125.4(10) . .
N(3) C(a6) C(b6) 109.9(8) . .
N(4) C(a7) C(m3) 123.3(9) . .
N(4) C(a7) C(b7) 111.6(9) . .
C(m3) C(a7) C(b7) 125.0(9) . .
N(4) C(a8) C(m4) 124.2(9) . .
N(4) C(a8) C(b8) 111.2(9) . .
C(m4) C(a8) C(b8) 124.4(10) . .
C(b2) C(b1) C(a1) 105.6(9) . .
C(b2) C(b1) C(11) 128.7(9) . .
C(a1) C(b1) C(11) 125.6(9) . .
C(b1) C(b2) C(a2) 106.2(9) . .
C(b1) C(b2) C(21) 128.2(9) . .
C(a2) C(b2) C(21) 125.4(9) . .
C(a3) C(b3) C(41) 113.4(9) . .
C(a3) C(b3) C(b4) 99.8(8) . .
C(41) C(b3) C(b4) 108.5(9) . .
C(a3) C(b3) C(31) 110.8(9) . .
C(41) C(b3) C(31) 114.0(9) . .
C(b4) C(b3) C(31) 109.4(9) . .
O(1) C(b4) C(a4) 123.9(10) . .
O(1) C(b4) C(b3) 129.0(10) . .
C(a4) C(b4) C(b3) 107.2(9) . .
C(b6) C(b5) C(a5) 107.2(10) . .
C(b6) C(b5) C(51) 130.6(10) . .
C(a5) C(b5) C(51) 122.2(10) . .
C(b5) C(b6) C(a6) 107.8(10) . .
C(b5) C(b6) C(61) 126.3(10) . .
C(a6) C(b6) C(61) 125.8(9) . .
C(b8) C(b7) C(a7) 106.1(9) . .
C(b8) C(b7) C(71) 128.3(9) . .
C(a7) C(b7) C(71) 125.7(9) . .
C(b7) C(b8) C(a8) 106.0(9) . .
C(b7) C(b8) C(81) 127.9(10) . .
C(a8) C(b8) C(81) 125.7(10) . .
C(a3) C(m1) C(a2) 126.5(10) . .
C(a4) C(m2) C(a5) 127.2(10) . .
C(a6) C(m3) C(a7) 127.6(10) . .
C(a8) C(m4) C(a1) 126.9(9) . .
C(b1) C(11) C(12) 112.6(10) . .
C(b2) C(21) C(22) 113.0(8) . .
C(32) C(31) C(b3) 116.3(10) . .
C(a3) C(m1) H(m1) 116.7 . .
C(a2) C(m1) H(m1) 116.7 . .
C(a4) C(m2) H(m2) 116.4 . .
C(a5) C(m2) H(m2) 116.4 . .
C(a6) C(m3) H(m3) 116.2 . .
C(a7) C(m3) H(m3) 116.2 . .
C(a8) C(m4) H(m4) 116.5 . .
C(a1) C(m4) H(m4) 116.5 . .
C(b3) C(41) C(42) 113.3(10) . .
C(b5) C(51) C(52) 114.6(9) . .
C(b6) C(61) C(62) 115.4(10) . .
C(72) C(71) C(b7) 113.3(11) . .
C(b8) C(81) C(82) 114.5(10) . .
Cl(5) Sb Cl(5) 180.0 . 2_666
Cl(5) Sb Cl(4) 89.36(11) . .
Cl(5) Sb Cl(4) 90.64(11) 2_666 .
Cl(5) Sb Cl(4) 90.64(11) . 2_666
Cl(5) Sb Cl(4) 89.36(11) 2_666 2_666
Cl(4) Sb Cl(4) 180.0 . 2_666
Cl(5) Sb Cl(3) 89.62(13) . 2_666
Cl(5) Sb Cl(3) 90.38(12) 2_666 2_666
Cl(4) Sb Cl(3) 89.74(10) . 2_666
Cl(4) Sb Cl(3) 90.26(10) 2_666 2_666
Cl(5) Sb Cl(3) 90.38(12) . .
Cl(5) Sb Cl(3) 89.62(13) 2_666 .
Cl(4) Sb Cl(3) 90.26(10) . .
Cl(4) Sb Cl(3) 89.74(10) 2_666 .
Cl(3) Sb Cl(3) 180.0 2_666 .
Cl(12) C(1) Cl(11) 104.1(8) . .
C(b1) C(11) H(1a) 109.1 . .
C(12) C(11) H(1a) 109.1 . .
C(b1) C(11) H(1b) 109.1 . .
C(12) C(11) H(1b) 109.1 . .
H(1a) C(11) H(1b) 107.8 . .
C(11) C(12) H(1c) 109.5 . .
C(11) C(12) H(1d) 109.5 . .
H(1c) C(12) H(1d) 109.5 . .
C(11) C(12) H(1e) 109.5 . .
H(1c) C(12) H(1e) 109.5 . .
H(1d) C(12) H(1e) 109.5 . .
C(b2) C(21) H(2a) 109.0 . .
C(22) C(21) H(2a) 109.0 . .
C(b2) C(21) H(2b) 109.0 . .
C(22) C(21) H(2b) 109.0 . .
H(2a) C(21) H(2b) 107.8 . .
C(21) C(22) H(2c) 109.5 . .
C(21) C(22) H(2d) 109.5 . .
H(2c) C(22) H(2d) 109.5 . .
C(21) C(22) H(2e) 109.5 . .
H(2c) C(22) H(2e) 109.5 . .
H(2d) C(22) H(2e) 109.5 . .
C(32) C(31) H(3a) 108.2 . .
C(b3) C(31) H(3a) 108.2 . .
C(32) C(31) H(3b) 108.2 . .
C(b3) C(31) H(3b) 108.2 . .
H(3a) C(31) H(3b) 107.4 . .
C(31) C(32) H(3c) 109.5 . .
C(31) C(32) H(3d) 109.5 . .
H(3c) C(32) H(3d) 109.5 . .
C(31) C(32) H(3e) 109.5 . .
H(3c) C(32) H(3e) 109.5 . .
H(3d) C(32) H(3e) 109.5 . .
C(b3) C(41) H(4a) 108.9 . .
C(42) C(41) H(4a) 108.9 . .
C(b3) C(41) H(4b) 108.9 . .
C(42) C(41) H(4b) 108.9 . .
H(4a) C(41) H(4b) 107.7 . .
C(41) C(42) H(4c) 109.5 . .
C(41) C(42) H(4d) 109.5 . .
H(4c) C(42) H(4d) 109.5 . .
C(41) C(42) H(4e) 109.5 . .
H(4c) C(42) H(4e) 109.5 . .
H(4d) C(42) H(4e) 109.5 . .
C(b5) C(51) H(5a) 108.6 . .
C(52) C(51) H(5a) 108.6 . .
C(b5) C(51) H(5b) 108.6 . .
C(52) C(51) H(5b) 108.6 . .
H(5a) C(51) H(5b) 107.6 . .
C(51) C(52) H(5c) 109.5 . .
C(51) C(52) H(5d) 109.5 . .
H(5c) C(52) H(5d) 109.5 . .
C(51) C(52) H(5e) 109.5 . .
H(5c) C(52) H(5e) 109.5 . .
H(5d) C(52) H(5e) 109.5 . .
C(b6) C(61) H(6a) 108.4 . .
C(62) C(61) H(6a) 108.4 . .
C(b6) C(61) H(6b) 108.4 . .
C(62) C(61) H(6b) 108.4 . .
H(6a) C(61) H(6b) 107.5 . .
C(61) C(62) H(6c) 109.5 . .
C(61) C(62) H(6d) 109.5 . .
H(6c) C(62) H(6d) 109.5 . .
C(61) C(62) H(6e) 109.5 . .
H(6c) C(62) H(6e) 109.5 . .
H(6d) C(62) H(6e) 109.5 . .
C(72) C(71) H(7a) 108.9 . .
C(b7) C(71) H(7a) 108.9 . .
C(72) C(71) H(7b) 108.9 . .
C(b7) C(71) H(7b) 108.9 . .
H(7a) C(71) H(7b) 107.7 . .
C(71) C(72) H(7c) 109.5 . .
C(71) C(72) H(7d) 109.5 . .
H(7c) C(72) H(7d) 109.5 . .
C(71) C(72) H(7e) 109.5 . .
H(7c) C(72) H(7e) 109.5 . .
H(7d) C(72) H(7e) 109.5 . .
C(b8) C(81) H(8a) 108.6 . .
C(82) C(81) H(8a) 108.6 . .
C(b8) C(81) H(8b) 108.6 . .
C(82) C(81) H(8b) 108.6 . .
H(8a) C(81) H(8b) 107.6 . .
C(81) C(82) H(8c) 109.5 . .
C(81) C(82) H(8d) 109.5 . .
H(8c) C(82) H(8d) 109.5 . .
C(81) C(82) H(8e) 109.5 . .
H(8c) C(82) H(8e) 109.5 . .
H(8d) C(82) H(8e) 109.5 . .
Cl(12) C(1) H(1) 110.9 . .
Cl(11) C(1) H(1) 110.9 . .
Cl(12) C(1) H(2) 110.9 . .
Cl(11) C(1) H(2) 110.9 . .
H(1) C(1) H(2) 109.0 . .

loop_
_geom_bond_atom_site_label_1
_geom_bond_atom_site_label_2
_geom_bond_distance
_geom_bond_site_symmetry_2
Fe(1) N(4) 2.047(8) .
Fe(1) N(1) 2.053(8) .
Fe(1) N(3) 2.080(8) .
Fe(1) N(2) 2.124(8) .
Fe(1) Cl(1) 2.213(3) .
O(1) C(b4) 1.225(12) .
N(1) C(a1) 1.360(12) .
N(1) C(a2) 1.390(13) .
N(2) C(a3) 1.325(13) .
N(2) C(a4) 1.403(13) .
N(3) C(a6) 1.376(13) .
N(3) C(a5) 1.392(12) .
N(4) C(a8) 1.375(13) .
N(4) C(a7) 1.376(12) .
C(a1) C(m4) 1.399(13) .
C(a1) C(b1) 1.439(14) .
C(a2) C(m1) 1.401(14) .
C(a2) C(b2) 1.432(14) .
C(a3) C(m1) 1.393(14) .
C(a3) C(b3) 1.505(13) .
C(a4) C(m2) 1.326(15) .
C(a4) C(b4) 1.490(15) .
C(a5) C(m2) 1.383(14) .
C(a5) C(b5) 1.473(15) .
C(a6) C(m3) 1.375(14) .
C(a6) C(b6) 1.463(15) .
C(a7) C(m3) 1.386(14) .
C(a7) C(b7) 1.436(13) .
C(a8) C(m4) 1.388(15) .
C(a8) C(b8) 1.446(14) .
C(b1) C(b2) 1.376(14) .
C(b1) C(11) 1.490(14) .
C(b2) C(21) 1.478(13) .
C(b3) C(41) 1.522(16) .
C(b3) C(b4) 1.534(14) .
C(b3) C(31) 1.551(15) .
C(b5) C(b6) 1.323(15) .
C(b5) C(51) 1.485(15) .
C(b6) C(61) 1.515(15) .
C(b7) C(b8) 1.385(15) .
C(b7) C(71) 1.513(16) .
C(b8) C(81) 1.507(14) .
C(11) C(12) 1.523(14) .
C(21) C(22) 1.538(14) .
C(31) C(32) 1.522(15) .
C(41) C(42) 1.547(17) .
C(51) C(52) 1.528(15) .
C(61) C(62) 1.517(17) .
C(71) C(72) 1.507(18) .
C(81) C(82) 1.509(17) .
Sb Cl(5) 2.363(3) .
Sb Cl(5) 2.363(3) 2_666
Sb Cl(4) 2.364(3) .
Sb Cl(4) 2.364(3) 2_666
Sb Cl(3) 2.375(3) 2_666
Sb Cl(3) 2.375(3) .
C(1) Cl(12) 1.790(12) .
C(1) Cl(11) 1.911(16) .
C(m1) H(m1) 0.9500 .
C(m2) H(m2) 0.9500 .
C(m3) H(m3) 0.9500 .
C(m4) H(m4) 0.9500 .
C(11) H(1a) 0.9900 .
C(11) H(1b) 0.9900 .
C(12) H(1c) 0.9800 .
C(12) H(1d) 0.9800 .
C(12) H(1e) 0.9800 .
C(21) H(2a) 0.9900 .
C(21) H(2b) 0.9900 .
C(22) H(2c) 0.9800 .
C(22) H(2d) 0.9800 .
C(22) H(2e) 0.9800 .
C(31) H(3a) 0.9900 .
C(31) H(3b) 0.9900 .
C(32) H(3c) 0.9800 .
C(32) H(3d) 0.9800 .
C(32) H(3e) 0.9800 .
C(41) H(4a) 0.9900 .
C(41) H(4b) 0.9900 .
C(42) H(4c) 0.9800 .
C(42) H(4d) 0.9800 .
C(42) H(4e) 0.9800 .
C(51) H(5a) 0.9900 .
C(51) H(5b) 0.9900 .
C(52) H(5c) 0.9800 .
C(52) H(5d) 0.9800 .
C(52) H(5e) 0.9800 .
C(61) H(6a) 0.9900 .
C(61) H(6b) 0.9900 .
C(62) H(6c) 0.9800 .
C(62) H(6d) 0.9800 .
C(62) H(6e) 0.9800 .
C(71) H(7a) 0.9900 .
C(71) H(7b) 0.9900 .
C(72) H(7c) 0.9800 .
C(72) H(7d) 0.9800 .
C(72) H(7e) 0.9800 .
C(81) H(8a) 0.9900 .
C(81) H(8b) 0.9900 .
C(82) H(8c) 0.9800 .
C(82) H(8d) 0.9800 .
C(82) H(8e) 0.9800 .
C(1) H(1) 0.9900 .
C(1) H(2) 0.9900 .

loop_
_geom_torsion_atom_site_label_1
_geom_torsion_atom_site_label_2
_geom_torsion_atom_site_label_3
_geom_torsion_atom_site_label_4
_geom_torsion
N(4) Fe(1) N(1) C(a1) 20.6(8)
N(3) Fe(1) N(1) C(a1) 99.3(10)
N(2) Fe(1) N(1) C(a1) 176.6(9)
Cl(1) Fe(1) N(1) C(a1) -84.0(8)
N(4) Fe(1) N(1) C(a2) -170.7(8)
N(3) Fe(1) N(1) C(a2) -92.0(10)
N(2) Fe(1) N(1) C(a2) -14.6(8)
Cl(1) Fe(1) N(1) C(a2) 84.7(8)
N(4) Fe(1) N(2) C(a3) 97.1(10)
N(1) Fe(1) N(2) C(a3) 20.6(8)
N(3) Fe(1) N(2) C(a3) 173.5(8)
Cl(1) Fe(1) N(2) C(a3) -80.6(8)
N(4) Fe(1) N(2) C(a4) -97.8(10)
N(1) Fe(1) N(2) C(a4) -174.4(8)
N(3) Fe(1) N(2) C(a4) -21.5(7)
Cl(1) Fe(1) N(2) C(a4) 84.5(7)
N(4) Fe(1) N(3) C(a6) -18.5(8)
N(1) Fe(1) N(3) C(a6) -97.2(9)
N(2) Fe(1) N(3) C(a6) -174.6(8)
Cl(1) Fe(1) N(3) C(a6) 86.2(7)
N(4) Fe(1) N(3) C(a5) 177.2(8)
N(1) Fe(1) N(3) C(a5) 98.5(9)
N(2) Fe(1) N(3) C(a5) 21.1(8)
Cl(1) Fe(1) N(3) C(a5) -78.1(8)
N(1) Fe(1) N(4) C(a8) -23.6(8)
N(3) Fe(1) N(4) C(a8) -176.4(8)
N(2) Fe(1) N(4) C(a8) -100.1(10)
Cl(1) Fe(1) N(4) C(a8) 77.5(8)
N(1) Fe(1) N(4) C(a7) 171.5(8)
N(3) Fe(1) N(4) C(a7) 18.7(8)
N(2) Fe(1) N(4) C(a7) 95.0(10)
Cl(1) Fe(1) N(4) C(a7) -87.4(8)
C(a2) N(1) C(a1) C(m4) 178.2(10)
Fe(1) N(1) C(a1) C(m4) -11.0(14)
C(a2) N(1) C(a1) C(b1) 0.9(11)
Fe(1) N(1) C(a1) C(b1) 171.7(7)
C(a1) N(1) C(a2) C(m1) 175.5(10)
Fe(1) N(1) C(a2) C(m1) 4.6(15)
C(a1) N(1) C(a2) C(b2) -1.8(11)
Fe(1) N(1) C(a2) C(b2) -172.7(6)
C(a4) N(2) C(a3) C(m1) 176.5(9)
Fe(1) N(2) C(a3) C(m1) -16.9(14)
C(a4) N(2) C(a3) C(b3) -1.0(12)
Fe(1) N(2) C(a3) C(b3) 165.6(7)
C(a3) N(2) C(a4) C(m2) -176.7(10)
Fe(1) N(2) C(a4) C(m2) 16.1(14)
C(a3) N(2) C(a4) C(b4) 4.8(11)
Fe(1) N(2) C(a4) C(b4) -162.4(6)
C(a6) N(3) C(a5) C(m2) 179.5(9)
Fe(1) N(3) C(a5) C(m2) -13.6(14)
C(a6) N(3) C(a5) C(b5) 1.3(11)
Fe(1) N(3) C(a5) C(b5) 168.1(7)
C(a5) N(3) C(a6) C(m3) -179.0(10)
Fe(1) N(3) C(a6) C(m3) 14.0(14)
C(a5) N(3) C(a6) C(b6) -1.4(11)
Fe(1) N(3) C(a6) C(b6) -168.4(7)
C(a8) N(4) C(a7) C(m3) 178.7(10)
Fe(1) N(4) C(a7) C(m3) -13.9(14)
C(a8) N(4) C(a7) C(b7) 1.3(11)
Fe(1) N(4) C(a7) C(b7) 168.7(7)
C(a7) N(4) C(a8) C(m4) -174.1(10)
Fe(1) N(4) C(a8) C(m4) 18.1(14)
C(a7) N(4) C(a8) C(b8) 0.7(11)
Fe(1) N(4) C(a8) C(b8) -167.0(7)
N(1) C(a1) C(b1) C(b2) 0.3(12)
C(m4) C(a1) C(b1) C(b2) -177.0(10)
N(1) C(a1) C(b1) C(11) 176.6(9)
C(m4) C(a1) C(b1) C(11) -0.6(17)
C(a1) C(b1) C(b2) C(a2) -1.3(11)
C(11) C(b1) C(b2) C(a2) -177.5(10)
C(a1) C(b1) C(b2) C(21) 173.2(9)
C(11) C(b1) C(b2) C(21) -3.0(17)
N(1) C(a2) C(b2) C(b1) 2.0(11)
C(m1) C(a2) C(b2) C(b1) -175.2(10)
N(1) C(a2) C(b2) C(21) -172.7(8)
C(m1) C(a2) C(b2) C(21) 10.1(16)
N(2) C(a3) C(b3) C(41) -118.2(10)
C(m1) C(a3) C(b3) C(41) 64.1(13)
N(2) C(a3) C(b3) C(b4) -3.0(11)
C(m1) C(a3) C(b3) C(b4) 179.3(9)
N(2) C(a3) C(b3) C(31) 112.1(10)
C(m1) C(a3) C(b3) C(31) -65.5(12)
C(m2) C(a4) C(b4) O(1) -4.6(18)
N(2) C(a4) C(b4) O(1) 174.0(10)
C(m2) C(a4) C(b4) C(b3) 174.8(10)
N(2) C(a4) C(b4) C(b3) -6.6(11)
C(a3) C(b3) C(b4) O(1) -175.1(12)
C(41) C(b3) C(b4) O(1) -56.2(15)
C(31) C(b3) C(b4) O(1) 68.7(15)
C(a3) C(b3) C(b4) C(a4) 5.6(11)
C(41) C(b3) C(b4) C(a4) 124.5(9)
C(31) C(b3) C(b4) C(a4) -110.7(10)
C(m2) C(a5) C(b5) C(b6) -178.9(10)
N(3) C(a5) C(b5) C(b6) -0.8(12)
C(m2) C(a5) C(b5) C(51) 2.5(17)
N(3) C(a5) C(b5) C(51) -179.3(9)
C(a5) C(b5) C(b6) C(a6) -0.1(12)
C(51) C(b5) C(b6) C(a6) 178.3(11)
C(a5) C(b5) C(b6) C(61) -177.4(10)
C(51) C(b5) C(b6) C(61) 1(2)
C(m3) C(a6) C(b6) C(b5) 178.5(10)
N(3) C(a6) C(b6) C(b5) 0.9(12)
C(m3) C(a6) C(b6) C(61) -4.1(18)
N(3) C(a6) C(b6) C(61) 178.3(10)
N(4) C(a7) C(b7) C(b8) -2.9(12)
C(m3) C(a7) C(b7) C(b8) 179.7(10)
N(4) C(a7) C(b7) C(71) 176.0(10)
C(m3) C(a7) C(b7) C(71) -1.4(18)
C(a7) C(b7) C(b8) C(a8) 3.1(12)
C(71) C(b7) C(b8) C(a8) -175.7(11)
C(a7) C(b7) C(b8) C(81) 176.7(11)
C(71) C(b7) C(b8) C(81) -2(2)
N(4) C(a8) C(b8) C(b7) -2.5(12)
C(m4) C(a8) C(b8) C(b7) 172.3(10)
N(4) C(a8) C(b8) C(81) -176.3(10)
C(m4) C(a8) C(b8) C(81) -1.4(18)
N(2) C(a3) C(m1) C(a2) -1.2(17)
C(b3) C(a3) C(m1) C(a2) 176.2(10)
N(1) C(a2) C(m1) C(a3) 8.0(17)
C(b2) C(a2) C(m1) C(a3) -175.0(9)
N(2) C(a4) C(m2) C(a5) 0.5(18)
C(b4) C(a4) C(m2) C(a5) 178.7(10)
N(3) C(a5) C(m2) C(a4) -2.4(17)
C(b5) C(a5) C(m2) C(a4) 175.5(10)
N(3) C(a6) C(m3) C(a7) -1.2(18)
C(b6) C(a6) C(m3) C(a7) -178.5(10)
N(4) C(a7) C(m3) C(a6) 0.8(18)
C(b7) C(a7) C(m3) C(a6) 177.9(11)
N(4) C(a8) C(m4) C(a1) 1.1(18)
C(b8) C(a8) C(m4) C(a1) -173.1(10)
N(1) C(a1) C(m4) C(a8) -5.0(17)
C(b1) C(a1) C(m4) C(a8) 172.0(11)
C(b2) C(b1) C(11) C(12) 98.3(13)
C(a1) C(b1) C(11) C(12) -77.1(13)
C(b1) C(b2) C(21) C(22) -102.8(12)
C(a2) C(b2) C(21) C(22) 70.7(13)
C(a3) C(b3) C(31) C(32) -175.3(10)
C(41) C(b3) C(31) C(32) 55.3(14)
C(b4) C(b3) C(31) C(32) -66.3(13)
C(a3) C(b3) C(41) C(42) 51.9(13)
C(b4) C(b3) C(41) C(42) -58.0(12)
C(31) C(b3) C(41) C(42) 179.9(9)
C(b6) C(b5) C(51) C(52) -102.7(15)
C(a5) C(b5) C(51) C(52) 75.5(14)
C(b5) C(b6) C(61) C(62) 73.2(16)
C(a6) C(b6) C(61) C(62) -103.6(13)
C(b8) C(b7) C(71) C(72) -73.2(15)
C(a7) C(b7) C(71) C(72) 108.2(13)
C(b7) C(b8) C(81) C(82) -91.2(14)
C(a8) C(b8) C(81) C(82) 81.2(15)
